data_4023970
loop_
_publ_author_name
'Dhevalapally B. Ramachary'
'Mamillapalli Kishor'

_publ_section_title
;
 Organocatalytic Sequential One-Pot Double Cascade Asymmetric
 Synthesis of Wieland-Miescher Ketone Analogues from a
 Knoevenagel/Hydrogenation/Robinson Annulation Sequence:
 Scope and Applications of Organocatalytic Biomimetic Reductions
;
_journal_name_full 'Journal of Organic Chemistry'
_journal_page_first 5056
_journal_page_last 5068
_journal_paper_doi 10.1021/jo070277i
_journal_volume 72
_journal_year 2007
_chemical_formula_sum 'C15 H17 Cl O2'
_chemical_formula_weight 264.74
_chemical_name_systematic
; 
 ? 
;
_space_group_IT_number 15
_symmetry_cell_setting monoclinic
_symmetry_space_group_name_Hall '-C 2yc'
_symmetry_space_group_name_H-M 'C 1 2/c 1'
_atom_sites_solution_hydrogens geom
_atom_sites_solution_primary direct
_atom_sites_solution_secondary difmap
_audit_creation_method SHELXL-97
_cell_angle_alpha 90.00
_cell_angle_beta 108.357(8)
_cell_angle_gamma 90.00
_cell_formula_units_Z 8
_cell_length_a 21.065(11)
_cell_length_b 5.735(3)
_cell_length_c 24.155(13)
_cell_measurement_reflns_used 3340
_cell_measurement_temperature 298(2)
_cell_measurement_theta_max 25.72
_cell_measurement_theta_min 3.10
_cell_volume 2770(3)
_computing_cell_refinement 'Bruker SMART'
_computing_data_collection 'Bruker SMART'
_computing_data_reduction 'Bruker SAINT'
_computing_molecular_graphics 'Bruker SHELXTL'
_computing_publication_material 'Bruker SHELXTL'
_computing_structure_refinement 'SHELXL-97 (Sheldrick, 1997)'
_computing_structure_solution 'SHELXS-97 (Sheldrick, 1990)'
_diffrn_ambient_temperature 298(2)
_diffrn_measured_fraction_theta_full 0.986
_diffrn_measured_fraction_theta_max 0.986
_diffrn_measurement_device_type 'CCD area detector'
_diffrn_measurement_method 'phi and omega scans'
_diffrn_radiation_monochromator graphite
_diffrn_radiation_source 'fine-focus sealed tube'
_diffrn_radiation_type MoK\a
_diffrn_radiation_wavelength 0.71073
_diffrn_reflns_av_R_equivalents 0.0316
_diffrn_reflns_av_sigmaI/netI 0.0310
_diffrn_reflns_limit_h_max 25
_diffrn_reflns_limit_h_min -25
_diffrn_reflns_limit_k_max 7
_diffrn_reflns_limit_k_min -6
_diffrn_reflns_limit_l_max 29
_diffrn_reflns_limit_l_min -29
_diffrn_reflns_number 10116
_diffrn_reflns_theta_full 26.05
_diffrn_reflns_theta_max 26.05
_diffrn_reflns_theta_min 1.78
_exptl_absorpt_coefficient_mu 0.267
_exptl_absorpt_correction_T_max 0.981
_exptl_absorpt_correction_T_min 0.921
_exptl_absorpt_correction_type empirical
_exptl_absorpt_process_details sadabs
_exptl_crystal_colour colourless
_exptl_crystal_density_diffrn 1.270
_exptl_crystal_density_method 'not measured'
_exptl_crystal_description Plate
_exptl_crystal_F_000 1120
_exptl_crystal_size_max 0.30
_exptl_crystal_size_mid 0.24
_exptl_crystal_size_min 0.07
_refine_diff_density_max 0.376
_refine_diff_density_min -0.382
_refine_diff_density_rms 0.041
_refine_ls_extinction_method none
_refine_ls_goodness_of_fit_ref 1.032
_refine_ls_hydrogen_treatment mixed
_refine_ls_matrix_type full
_refine_ls_number_parameters 171
_refine_ls_number_reflns 2697
_refine_ls_number_restraints 2
_refine_ls_restrained_S_all 1.032
_refine_ls_R_factor_all 0.0740
_refine_ls_R_factor_gt 0.0515
_refine_ls_shift/su_max 0.002
_refine_ls_shift/su_mean 0.000
_refine_ls_structure_factor_coef Fsqd
_refine_ls_weighting_details 'calc w=1/[\s^2^(Fo^2^)+(0.0563P)^2^+2.1594P] where P=(Fo^2^+2Fc^2^)/3'
_refine_ls_weighting_scheme calc
_refine_ls_wR_factor_gt 0.1197
_refine_ls_wR_factor_ref 0.1319
_reflns_number_gt 1943
_reflns_number_total 2697
_reflns_threshold_expression >2sigma(I)
_cod_data_source_file jo070277isi20070209_033759.cif
_cod_data_source_block dbr7bh
_cod_depositor_comments
;
The following automatic conversions were performed:
'_symmetry_cell_setting' value 'Monoclinic' changed to 'monoclinic'
according to '/home/saulius/struct/CIF-dictionaries/cif_core.dic'
dictionary named 'cif_core.dic' version 2.4.1 from 2010-06-29.

Automatic conversion script
Id: cif_fix_enum 1527 2010-12-29 10:47:43Z saulius 
;
_cod_original_sg_symbol_H-M 'C 2/c'
_cod_database_code 4023970

loop_
_symmetry_equiv_pos_as_xyz
'x, y, z'
'-x, y, -z+1/2'
'x+1/2, y+1/2, z'
'-x+1/2, y+1/2, -z+1/2'
'-x, -y, -z'
'x, -y, z-1/2'
'-x+1/2, -y+1/2, -z'
'x+1/2, -y+1/2, z-1/2'

loop_
_atom_site_label
_atom_site_type_symbol
_atom_site_fract_x
_atom_site_fract_y
_atom_site_fract_z
_atom_site_U_iso_or_equiv
_atom_site_adp_type
_atom_site_occupancy
_atom_site_symmetry_multiplicity
_atom_site_calc_flag
_atom_site_refinement_flags
_atom_site_disorder_assembly
_atom_site_disorder_group
Cl1 Cl 0.08576(4) -0.00656(15) 0.23830(3) 0.0885(3) Uani 1 1 d . . .
C15 C 0.08473(10) 0.2238(4) -0.00072(9) 0.0383(5) Uani 1 1 d . . .
C1 C 0.17314(10) 0.4885(3) 0.00054(9) 0.0373(5) Uani 1 1 d . . .
O1 O 0.06243(8) 0.0537(3) 0.02269(7) 0.0574(5) Uani 1 1 d D . .
H1 H 0.0247 0.0185 0.0019 0.086 Uiso 0.52(5) 1 calc PRD . .
O2 O 0.23226(8) 0.5678(3) 0.02472(7) 0.0544(5) Uani 1 1 d D . .
C2 C 0.19444(10) 0.1761(4) 0.07782(9) 0.0424(5) Uani 1 1 d . . .
H2A H 0.2407 0.2086 0.0813 0.051 Uiso 1 1 calc R . .
H2B H 0.1877 0.0092 0.0726 0.051 Uiso 1 1 calc R . .
C3 C 0.15026(10) 0.2978(4) 0.02483(8) 0.0366(5) Uani 1 1 d . . .
C4 C 0.07526(11) 0.4536(4) -0.09204(9) 0.0437(5) Uani 1 1 d . . .
C5 C 0.03913(11) 0.3356(5) -0.05399(10) 0.0516(6) Uani 1 1 d . . .
H5A H 0.0121 0.4509 -0.0424 0.062 Uiso 1 1 calc R . .
H5B H 0.0092 0.2181 -0.0770 0.062 Uiso 1 1 calc R . .
C6 C 0.18202(10) 0.2471(4) 0.13368(9) 0.0401(5) Uani 1 1 d . . .
C7 C 0.14504(11) 0.1053(4) 0.15836(9) 0.0439(5) Uani 1 1 d . . .
H7 H 0.1283 -0.0360 0.1409 0.053 Uiso 1 1 calc R . .
C8 C 0.13023(12) 0.6070(4) -0.05301(10) 0.0517(6) Uani 1 1 d . . .
H8A H 0.1583 0.6617 -0.0753 0.062 Uiso 1 1 calc R . .
H8B H 0.1098 0.7426 -0.0416 0.062 Uiso 1 1 calc R . .
C9 C 0.20624(12) 0.4556(4) 0.16078(10) 0.0544(6) Uani 1 1 d . . .
H9 H 0.2313 0.5525 0.1448 0.065 Uiso 1 1 calc R . .
C10 C 0.13311(12) 0.1737(5) 0.20857(10) 0.0534(6) Uani 1 1 d . . .
C11 C 0.10516(13) 0.2699(5) -0.12172(10) 0.0561(6) Uani 1 1 d . . .
H11A H 0.1285 0.3449 -0.1452 0.084 Uiso 1 1 calc R . .
H11B H 0.0701 0.1740 -0.1461 0.084 Uiso 1 1 calc R . .
H11C H 0.1358 0.1748 -0.0927 0.084 Uiso 1 1 calc R . .
C12 C 0.19368(14) 0.5215(5) 0.21109(11) 0.0659(7) Uani 1 1 d . . .
H12 H 0.2103 0.6623 0.2289 0.079 Uiso 1 1 calc R . .
C13 C 0.15677(14) 0.3808(5) 0.23511(11) 0.0656(8) Uani 1 1 d . . .
H13 H 0.1479 0.4255 0.2690 0.079 Uiso 1 1 calc R . .
C14 C 0.02617(15) 0.6026(6) -0.13813(12) 0.0772(9) Uani 1 1 d . . .
H14A H 0.0077 0.7201 -0.1194 0.116 Uiso 1 1 calc R . .
H14B H -0.0092 0.5059 -0.1619 0.116 Uiso 1 1 calc R . .
H14C H 0.0490 0.6758 -0.1622 0.116 Uiso 1 1 calc R . .
H2 H 0.243(3) 0.685(7) 0.009(2) 0.044(14) Uiso 0.48 1 d PD . .

loop_
_atom_site_aniso_label
_atom_site_aniso_U_11
_atom_site_aniso_U_22
_atom_site_aniso_U_33
_atom_site_aniso_U_23
_atom_site_aniso_U_13
_atom_site_aniso_U_12
Cl1 0.1025(6) 0.1023(7) 0.0844(5) 0.0307(5) 0.0634(5) 0.0130(5)
C15 0.0374(12) 0.0439(12) 0.0394(11) -0.0039(9) 0.0204(9) -0.0088(9)
C1 0.0370(11) 0.0375(11) 0.0391(11) -0.0047(9) 0.0146(9) -0.0083(9)
O1 0.0455(10) 0.0753(12) 0.0532(10) -0.0005(9) 0.0180(8) -0.0276(9)
O2 0.0482(10) 0.0586(11) 0.0542(10) 0.0059(8) 0.0128(8) -0.0243(8)
C2 0.0364(11) 0.0452(13) 0.0478(12) 0.0043(10) 0.0166(10) -0.0035(9)
C3 0.0344(11) 0.0425(12) 0.0354(10) -0.0012(9) 0.0146(9) -0.0058(9)
C4 0.0455(13) 0.0449(13) 0.0386(11) 0.0016(10) 0.0102(10) -0.0022(10)
C5 0.0350(12) 0.0738(17) 0.0460(13) -0.0036(12) 0.0131(10) -0.0040(11)
C6 0.0350(11) 0.0432(12) 0.0383(11) 0.0056(9) 0.0063(9) 0.0021(10)
C7 0.0439(12) 0.0470(13) 0.0404(12) 0.0062(10) 0.0128(10) 0.0036(10)
C8 0.0649(16) 0.0373(12) 0.0490(13) 0.0023(10) 0.0124(12) -0.0068(11)
C9 0.0537(14) 0.0499(14) 0.0537(14) 0.0011(12) 0.0085(12) -0.0059(12)
C10 0.0543(15) 0.0649(17) 0.0446(13) 0.0157(12) 0.0206(11) 0.0166(12)
C11 0.0633(15) 0.0650(16) 0.0453(13) -0.0061(12) 0.0244(12) -0.0102(13)
C12 0.0743(19) 0.0566(16) 0.0561(16) -0.0132(13) 0.0052(14) 0.0013(14)
C13 0.0750(19) 0.077(2) 0.0433(13) -0.0040(14) 0.0166(13) 0.0212(16)
C14 0.0772(19) 0.0764(19) 0.0618(17) 0.0140(16) -0.0012(15) 0.0066(17)

loop_
_atom_type_symbol
_atom_type_description
_atom_type_scat_dispersion_real
_atom_type_scat_dispersion_imag
_atom_type_scat_source
C C 0.0033 0.0016 'International Tables Vol C Tables 4.2.6.8 and 6.1.1.4'
H H 0.0000 0.0000 'International Tables Vol C Tables 4.2.6.8 and 6.1.1.4'
O O 0.0106 0.0060 'International Tables Vol C Tables 4.2.6.8 and 6.1.1.4'
Cl Cl 0.1484 0.1585 'International Tables Vol C Tables 4.2.6.8 and 6.1.1.4'

loop_
_geom_angle_atom_site_label_1
_geom_angle_atom_site_label_2
_geom_angle_atom_site_label_3
_geom_angle
_geom_angle_site_symmetry_1
_geom_angle_site_symmetry_3
_geom_angle_publ_flag
O1 C15 C3 119.01(19) . . ?
O1 C15 C5 118.74(19) . . ?
C3 C15 C5 122.25(18) . . ?
O2 C1 C3 120.07(19) . . ?
O2 C1 C8 118.11(18) . . ?
C3 C1 C8 121.81(19) . . ?
C3 C2 C6 113.75(18) . . ?
C15 C3 C1 118.59(19) . . ?
C15 C3 C2 120.06(18) . . ?
C1 C3 C2 121.35(18) . . ?
C11 C4 C14 109.4(2) . . ?
C11 C4 C8 110.24(19) . . ?
C14 C4 C8 109.7(2) . . ?
C11 C4 C5 109.7(2) . . ?
C14 C4 C5 109.7(2) . . ?
C8 C4 C5 108.07(18) . . ?
C15 C5 C4 113.83(18) . . ?
C9 C6 C7 118.6(2) . . ?
C9 C6 C2 121.0(2) . . ?
C7 C6 C2 120.4(2) . . ?
C10 C7 C6 119.8(2) . . ?
C1 C8 C4 114.18(18) . . ?
C12 C9 C6 120.8(2) . . ?
C13 C10 C7 121.5(2) . . ?
C13 C10 Cl1 119.6(2) . . ?
C7 C10 Cl1 118.9(2) . . ?
C13 C12 C9 120.3(2) . . ?
C10 C13 C12 119.0(2) . . ?

loop_
_geom_bond_atom_site_label_1
_geom_bond_atom_site_label_2
_geom_bond_distance
_geom_bond_site_symmetry_2
_geom_bond_publ_flag
Cl1 C10 1.741(3) . ?
C15 O1 1.288(2) . ?
C15 C3 1.389(3) . ?
C15 C5 1.487(3) . ?
C1 O2 1.281(2) . ?
C1 C3 1.397(3) . ?
C1 C8 1.489(3) . ?
C2 C3 1.497(3) . ?
C2 C6 1.509(3) . ?
C4 C11 1.518(3) . ?
C4 C14 1.521(3) . ?
C4 C8 1.522(3) . ?
C4 C5 1.524(3) . ?
C6 C9 1.381(3) . ?
C6 C7 1.384(3) . ?
C7 C10 1.371(3) . ?
C9 C12 1.376(4) . ?
C10 C13 1.367(4) . ?
C12 C13 1.370(4) . ?
